data_2242341
loop_
_publ_author_name
'Chen, Li'
'Ma, Xinhua'
'Deng, ShiHao'
'Yang, XinZhou'
'Song, Ping'

_publ_section_title
;
 Crystal structure of 6,7-dehydroroyleanone isolated from <i>Taxodium
 distichum</i> (L.) Rich.
;
_journal_coeditor_code QM2118
_journal_issue 1
_journal_name_full 'Acta Crystallographica Section E'
_journal_page_first 62
_journal_page_last 64
_journal_paper_doi 10.1107/S2056989017017935
_journal_volume 74
_journal_year 2018
_chemical_formula_iupac 'C20 H26 O3'
_chemical_formula_moiety 'C20 H26 O3'
_chemical_formula_sum 'C20 H26 O3'
_chemical_formula_weight 314.41
_chemical_name_systematic
(4b<i>S</i>)-3-Hydroxy-2-isopropyl-4b,8,8-trimethyl-4b,5,6,7,8,8a-hexahydrophenanthrene-1,4-dione
_space_group_crystal_system monoclinic
_space_group_IT_number 4
_space_group_name_Hall 'P 2yb'
_space_group_name_H-M_alt 'P 1 21 1'
_symmetry_space_group_name_Hall 'P 2yb'
_symmetry_space_group_name_H-M 'P 1 21 1'
_atom_sites_solution_hydrogens mixed
_audit_creation_method
;
Olex2 1.2-beta
(compiled 2017.08.10 svn.r3458 for OlexSys, GUI svn.r5381)
;
_cell_angle_alpha 90
_cell_angle_beta 97.773(3)
_cell_angle_gamma 90
_cell_formula_units_Z 2
_cell_length_a 10.4348(17)
_cell_length_b 7.6726(13)
_cell_length_c 10.8210(18)
_cell_measurement_reflns_used 2696
_cell_measurement_temperature 296.15
_cell_measurement_theta_max 27.33
_cell_measurement_theta_min 2.55
_cell_volume 858.4(2)
_computing_cell_refinement
;
SAINT (Bruker, 2007)
;
_computing_data_collection
;
APEX2 (Bruker, 2007)
;
_computing_data_reduction
;
SAINT (Bruker, 2007)
;
_computing_molecular_graphics
;
<i>OLEX2</i> (Dolomanov <i>et al.</i>,  2009)
;
_computing_publication_material
;
<i>OLEX2</i> (Dolomanov <i>et al.</i>,  2009)
;
_computing_structure_refinement
;
SHELXL2016 (Sheldrick, 2015b)
;
_computing_structure_solution
;
SHELXT (Sheldrick, 2015a)
;
_diffrn_ambient_temperature 296.15
_diffrn_measured_fraction_theta_full 0.995
_diffrn_measured_fraction_theta_max 0.995
_diffrn_measurement_device_type 'Bruker P4'
_diffrn_measurement_method '\f and \w scans'
_diffrn_radiation_type MoK\a
_diffrn_radiation_wavelength 0.71073
_diffrn_reflns_av_R_equivalents 0.0218
_diffrn_reflns_limit_h_max 12
_diffrn_reflns_limit_h_min -13
_diffrn_reflns_limit_k_max 9
_diffrn_reflns_limit_k_min -9
_diffrn_reflns_limit_l_max 13
_diffrn_reflns_limit_l_min -13
_diffrn_reflns_number 6718
_diffrn_reflns_theta_full 25.242
_diffrn_reflns_theta_max 26.372
_diffrn_reflns_theta_min 1.899
_diffrn_standards_decay_% 1
_diffrn_standards_interval_count 300
_diffrn_standards_number 1
_exptl_absorpt_coefficient_mu 0.080
_exptl_absorpt_correction_type none
_exptl_crystal_colour orange
_exptl_crystal_density_diffrn 1.216
_exptl_crystal_description block
_exptl_crystal_F_000 340
_exptl_crystal_size_max 0.3
_exptl_crystal_size_mid 0.2
_exptl_crystal_size_min 0.2
_refine_diff_density_max 0.265
_refine_diff_density_min -0.176
_refine_ls_extinction_method none
_refine_ls_goodness_of_fit_ref 1.082
_refine_ls_hydrogen_treatment mixed
_refine_ls_matrix_type full
_refine_ls_number_parameters 216
_refine_ls_number_reflns 3416
_refine_ls_number_restraints 1
_refine_ls_restrained_S_all 1.082
_refine_ls_R_factor_all 0.0553
_refine_ls_R_factor_gt 0.0473
_refine_ls_shift/su_max 0.003
_refine_ls_shift/su_mean 0.001
_refine_ls_structure_factor_coef Fsqd
_refine_ls_weighting_details 'w=1/[\s^2^(Fo^2^)+(0.0865P)^2^+0.0799P] where P=(Fo^2^+2Fc^2^)/3'
_refine_ls_weighting_scheme calc
_refine_ls_wR_factor_gt 0.1332
_refine_ls_wR_factor_ref 0.1425
_reflns_number_gt 2980
_reflns_number_total 3416
_reflns_threshold_expression 'I > 2\s(I)'
_cod_data_source_file qm2118sup1.cif
_cod_data_source_block I
_cod_database_code 2242341
_shelx_space_group_comment
;
The symmetry employed for this shelxl refinement is uniquely defined
by the following loop, which should always be used as a source of
symmetry information in preference to the above space-group names.
They are only intended as comments.
;
_shelx_estimated_absorpt_t_min 0.976
_shelx_estimated_absorpt_t_max 0.984

loop_
_space_group_symop_operation_xyz
'x, y, z'
'-x, y+1/2, -z'

loop_
_atom_site_type_symbol
_atom_site_label
_atom_site_fract_x
_atom_site_fract_y
_atom_site_fract_z
_atom_site_U_iso_or_equiv
_atom_site_adp_type
_atom_site_calc_flag
_atom_site_occupancy
C C1 0.3123(3) 0.9175(4) 0.1442(2) 0.0325(6) Uani d 1
C C2 0.4090(3) 1.0711(4) 0.1650(3) 0.0400(7) Uani d 1
H H2 0.454767 1.067917 0.091644 0.048 Uiso calc 1
C C3 0.5186(3) 1.0545(5) 0.2774(3) 0.0471(8) Uani d 1
C C4 0.5860(4) 0.8794(7) 0.2667(4) 0.0712(13) Uani d 1
H H4A 0.633484 0.882840 0.195663 0.085 Uiso calc 1
H H4B 0.647861 0.861196 0.340907 0.085 Uiso calc 1
C C5 0.4925(6) 0.7270(6) 0.2515(5) 0.098(2) Uani d 1
H H5A 0.450167 0.716784 0.325687 0.117 Uiso calc 1
H H5B 0.540153 0.620204 0.242845 0.117 Uiso calc 1
C C6 0.3896(4) 0.7501(5) 0.1370(4) 0.0696(13) Uani d 1
H H6A 0.431584 0.752332 0.062273 0.084 Uiso calc 1
H H6B 0.331142 0.651222 0.130827 0.084 Uiso calc 1
C C7 0.2214(4) 0.9005(8) 0.2443(3) 0.0746(14) Uani d 1
H H7A 0.148629 0.829236 0.213057 0.112 Uiso calc 1
H H7B 0.191762 1.014064 0.264675 0.112 Uiso calc 1
H H7C 0.267276 0.847719 0.317782 0.112 Uiso calc 1
C C8 0.4756(5) 1.0761(7) 0.4025(4) 0.0797(14) Uani d 1
H H8A 0.427134 0.975447 0.421190 0.120 Uiso calc 1
H H8B 0.422203 1.178020 0.402234 0.120 Uiso calc 1
H H8C 0.549959 1.088847 0.464619 0.120 Uiso calc 1
C C9 0.6187(5) 1.1986(9) 0.2651(6) 0.106(2) Uani d 1
H H9A 0.581634 1.310139 0.279235 0.160 Uiso calc 1
H H9B 0.643405 1.195624 0.182830 0.160 Uiso calc 1
H H9C 0.693627 1.179893 0.325620 0.160 Uiso calc 1
C C10 0.3398(5) 1.2400(6) 0.1542(5) 0.0861(17) Uani d 1
H H10 0.356742 1.324207 0.216089 0.103 Uiso calc 1
C C11 0.2507(3) 1.2703(4) 0.0517(3) 0.0480(8) Uani d 1
H H11 0.222528 1.382398 0.029548 0.058 Uiso calc 1
C C12 0.2011(3) 1.1170(4) -0.0221(3) 0.0346(6) Uani d 1
C C13 0.2247(3) 0.9533(3) 0.0209(2) 0.0312(6) Uani d 1
C C14 0.1516(3) 0.8125(4) -0.0477(3) 0.0370(6) Uani d 1
C C15 0.0868(3) 0.8459(4) -0.1776(3) 0.0376(7) Uani d 1
C C16 0.0709(3) 1.0066(4) -0.2261(3) 0.0359(6) Uani d 1
C C17 0.1215(3) 1.1519(4) -0.1454(3) 0.0346(6) Uani d 1
C C18 0.0096(3) 1.0468(5) -0.3588(3) 0.0451(7) Uani d 1
H H18 0.001388 1.173803 -0.365603 0.054 Uiso calc 1
C C19 0.0958(4) 0.9899(7) -0.4517(3) 0.0680(11) Uani d 1
H H19A 0.177527 1.048720 -0.434859 0.102 Uiso calc 1
H H19B 0.055809 1.018277 -0.534386 0.102 Uiso calc 1
H H19C 0.109290 0.866270 -0.445188 0.102 Uiso calc 1
C C20 -0.1270(4) 0.9706(7) -0.3885(4) 0.0711(12) Uani d 1
H H20A -0.121950 0.845769 -0.390726 0.107 Uiso calc 1
H H20B -0.166517 1.012984 -0.468077 0.107 Uiso calc 1
H H20C -0.177917 1.005487 -0.325198 0.107 Uiso calc 1
O O1 0.1376(3) 0.6667(3) -0.0048(2) 0.0561(7) Uani d 1
O O2 0.0435(3) 0.7012(3) -0.2393(2) 0.0521(6) Uani d 1
H H2A 0.058(5) 0.628(8) -0.184(5) 0.078 Uiso d 1
O O3 0.1021(2) 1.3039(3) -0.1790(2) 0.0497(6) Uani d 1

loop_
_atom_site_aniso_label
_atom_site_aniso_U_11
_atom_site_aniso_U_22
_atom_site_aniso_U_33
_atom_site_aniso_U_12
_atom_site_aniso_U_13
_atom_site_aniso_U_23
C1 0.0388(14) 0.0315(15) 0.0263(12) -0.0009(12) 0.0013(10) 0.0016(10)
C2 0.0381(14) 0.0392(17) 0.0405(14) -0.0066(13) -0.0029(11) 0.0027(13)
C3 0.0432(16) 0.0488(19) 0.0448(16) -0.0042(15) -0.0108(13) 0.0022(15)
C4 0.060(2) 0.086(3) 0.060(2) 0.027(2) -0.0208(18) -0.012(2)
C5 0.119(4) 0.047(3) 0.105(4) 0.026(3) -0.070(3) -0.010(3)
C6 0.085(3) 0.043(2) 0.069(2) 0.022(2) -0.035(2) -0.0170(18)
C7 0.056(2) 0.126(4) 0.0416(19) -0.030(2) 0.0079(16) 0.008(2)
C8 0.082(3) 0.101(4) 0.050(2) 0.002(3) -0.0137(19) -0.031(2)
C9 0.074(3) 0.113(5) 0.116(4) -0.049(3) -0.047(3) 0.047(4)
C10 0.098(3) 0.034(2) 0.107(4) -0.002(2) -0.058(3) -0.010(2)
C11 0.0561(18) 0.0279(16) 0.0545(19) -0.0007(13) -0.0124(15) -0.0005(14)
C12 0.0351(13) 0.0292(14) 0.0383(14) -0.0001(11) 0.0009(11) 0.0001(12)
C13 0.0334(13) 0.0278(15) 0.0318(13) -0.0006(11) 0.0022(10) 0.0009(11)
C14 0.0433(15) 0.0285(16) 0.0377(15) -0.0001(12) 0.0003(12) 0.0015(12)
C15 0.0410(14) 0.0318(16) 0.0375(15) -0.0029(12) -0.0038(12) -0.0037(12)
C16 0.0352(14) 0.0364(16) 0.0348(14) 0.0040(11) 0.0000(11) 0.0021(12)
C17 0.0321(13) 0.0309(15) 0.0403(15) 0.0017(12) 0.0026(11) 0.0016(12)
C18 0.0541(18) 0.0399(18) 0.0372(15) 0.0030(15) -0.0087(13) 0.0022(13)
C19 0.084(3) 0.083(3) 0.0374(16) 0.013(2) 0.0072(17) 0.0045(19)
C20 0.058(2) 0.072(3) 0.074(3) 0.002(2) -0.025(2) -0.002(2)
O1 0.0790(16) 0.0311(12) 0.0532(14) -0.0106(11) -0.0091(12) 0.0062(10)
O2 0.0703(15) 0.0339(13) 0.0454(12) -0.0065(11) -0.0170(11) -0.0030(10)
O3 0.0576(13) 0.0312(12) 0.0554(14) 0.0020(10) -0.0102(11) 0.0077(10)

loop_
_atom_type_symbol
_atom_type_description
_atom_type_scat_dispersion_real
_atom_type_scat_dispersion_imag
_atom_type_scat_source
C C 0.0033 0.0016 'International Tables Vol C Tables 4.2.6.8 and 6.1.1.4'
H H 0.0000 0.0000 'International Tables Vol C Tables 4.2.6.8 and 6.1.1.4'
O O 0.0106 0.0060 'International Tables Vol C Tables 4.2.6.8 and 6.1.1.4'

loop_
_geom_angle_atom_site_label_1
_geom_angle_atom_site_label_2
_geom_angle_atom_site_label_3
_geom_angle
C6 C1 C2 108.0(3)
C6 C1 C7 110.2(4)
C6 C1 C13 111.3(2)
C7 C1 C2 114.5(3)
C13 C1 C2 106.8(2)
C13 C1 C7 106.0(2)
C1 C2 H2 104.1
C1 C2 C3 116.5(3)
C3 C2 H2 104.1
C10 C2 C1 110.7(3)
C10 C2 H2 104.1
C10 C2 C3 115.5(3)
C4 C3 C2 108.0(3)
C4 C3 C9 107.5(4)
C8 C3 C2 114.9(3)
C8 C3 C4 111.3(4)
C8 C3 C9 106.8(4)
C9 C3 C2 108.0(3)
C3 C4 H4A 109.0
C3 C4 H4B 109.0
H4A C4 H4B 107.8
C5 C4 C3 113.0(3)
C5 C4 H4A 109.0
C5 C4 H4B 109.0
C4 C5 H5A 109.3
C4 C5 H5B 109.3
C4 C5 C6 111.6(4)
H5A C5 H5B 108.0
C6 C5 H5A 109.3
C6 C5 H5B 109.3
C1 C6 C5 111.9(3)
C1 C6 H6A 109.2
C1 C6 H6B 109.2
C5 C6 H6A 109.2
C5 C6 H6B 109.2
H6A C6 H6B 107.9
C1 C7 H7A 109.5
C1 C7 H7B 109.5
C1 C7 H7C 109.5
H7A C7 H7B 109.5
H7A C7 H7C 109.5
H7B C7 H7C 109.5
C3 C8 H8A 109.5
C3 C8 H8B 109.5
C3 C8 H8C 109.5
H8A C8 H8B 109.5
H8A C8 H8C 109.5
H8B C8 H8C 109.5
C3 C9 H9A 109.5
C3 C9 H9B 109.5
C3 C9 H9C 109.5
H9A C9 H9B 109.5
H9A C9 H9C 109.5
H9B C9 H9C 109.5
C2 C10 H10 120.6
C11 C10 C2 118.9(4)
C11 C10 H10 120.6
C10 C11 H11 121.5
C10 C11 C12 117.0(3)
C12 C11 H11 121.5
C11 C12 C17 116.8(2)
C13 C12 C11 121.4(3)
C13 C12 C17 121.8(2)
C12 C13 C1 121.7(2)
C12 C13 C14 116.9(2)
C14 C13 C1 121.0(2)
C13 C14 C15 119.2(2)
O1 C14 C13 124.1(3)
O1 C14 C15 116.8(3)
C16 C15 C14 122.8(3)
C16 C15 O2 123.4(3)
O2 C15 C14 113.8(3)
C15 C16 C17 116.7(2)
C15 C16 C18 124.7(3)
C17 C16 C18 118.6(3)
C16 C17 C12 120.4(2)
O3 C17 C12 118.8(3)
O3 C17 C16 120.8(3)
C16 C18 H18 107.1
C16 C18 C20 112.3(3)
C19 C18 C16 111.0(3)
C19 C18 H18 107.1
C19 C18 C20 111.9(3)
C20 C18 H18 107.1
C18 C19 H19A 109.5
C18 C19 H19B 109.5
C18 C19 H19C 109.5
H19A C19 H19B 109.5
H19A C19 H19C 109.5
H19B C19 H19C 109.5
C18 C20 H20A 109.5
C18 C20 H20B 109.5
C18 C20 H20C 109.5
H20A C20 H20B 109.5
H20A C20 H20C 109.5
H20B C20 H20C 109.5
C15 O2 H2A 101(4)

loop_
_geom_bond_atom_site_label_1
_geom_bond_atom_site_label_2
_geom_bond_distance
C1 C2 1.548(4)
C1 C6 1.525(5)
C1 C7 1.538(4)
C1 C13 1.537(4)
C2 H2 0.9800
C2 C3 1.558(4)
C2 C10 1.481(6)
C3 C4 1.528(6)
C3 C8 1.492(5)
C3 C9 1.539(6)
C4 H4A 0.9700
C4 H4B 0.9700
C4 C5 1.517(8)
C5 H5A 0.9700
C5 H5B 0.9700
C5 C6 1.536(5)
C6 H6A 0.9700
C6 H6B 0.9700
C7 H7A 0.9600
C7 H7B 0.9600
C7 H7C 0.9600
C8 H8A 0.9600
C8 H8B 0.9600
C8 H8C 0.9600
C9 H9A 0.9600
C9 H9B 0.9600
C9 H9C 0.9600
C10 H10 0.9300
C10 C11 1.367(5)
C11 H11 0.9300
C11 C12 1.475(4)
C12 C13 1.350(4)
C12 C17 1.497(4)
C13 C14 1.466(4)
C14 C15 1.497(4)
C14 O1 1.227(4)
C15 C16 1.341(4)
C15 O2 1.342(4)
C16 C17 1.470(4)
C16 C18 1.522(4)
C17 O3 1.230(4)
C18 H18 0.9800
C18 C19 1.501(5)
C18 C20 1.534(5)
C19 H19A 0.9600
C19 H19B 0.9600
C19 H19C 0.9600
C20 H20A 0.9600
C20 H20B 0.9600
C20 H20C 0.9600
O2 H2A 0.82(6)

loop_
_geom_hbond_atom_site_label_D
_geom_hbond_atom_site_label_H
_geom_hbond_atom_site_label_A
_geom_hbond_site_symmetry_A
_geom_hbond_distance_DH
_geom_hbond_distance_HA
_geom_hbond_distance_DA
_geom_hbond_angle_DHA
O2 H2A O1 . 0.82(6) 2.03(5) 2.607(3) 128(5)
O2 H2A O3 1_545 0.82(6) 2.53(6) 3.160(3) 135(5)
C11 H11 O1 1_565 0.93 2.37 3.290(3) 173(5)

loop_
_geom_torsion_atom_site_label_1
_geom_torsion_atom_site_label_2
_geom_torsion_atom_site_label_3
_geom_torsion_atom_site_label_4
_geom_torsion
C1 C2 C3 C4 52.3(4)
C1 C2 C3 C8 -72.7(4)
C1 C2 C3 C9 168.2(4)
C1 C2 C10 C11 -50.7(6)
C1 C13 C14 C15 -169.1(2)
C1 C13 C14 O1 12.1(4)
C2 C1 C6 C5 54.3(5)
C2 C1 C13 C12 -27.2(3)
C2 C1 C13 C14 159.9(2)
C2 C3 C4 C5 -52.3(4)
C2 C10 C11 C12 17.7(7)
C3 C2 C10 C11 174.0(4)
C3 C4 C5 C6 57.4(6)
C4 C5 C6 C1 -58.2(6)
C6 C1 C2 C3 -53.7(4)
C6 C1 C2 C10 171.6(3)
C6 C1 C13 C12 -144.9(3)
C6 C1 C13 C14 42.2(4)
C7 C1 C2 C3 69.5(4)
C7 C1 C2 C10 -65.2(4)
C7 C1 C6 C5 -71.4(5)
C7 C1 C13 C12 95.2(4)
C7 C1 C13 C14 -77.6(4)
C8 C3 C4 C5 74.7(4)
C9 C3 C4 C5 -168.6(4)
C10 C2 C3 C4 -175.2(4)
C10 C2 C3 C8 59.9(5)
C10 C2 C3 C9 -59.2(5)
C10 C11 C12 C13 11.3(5)
C10 C11 C12 C17 -169.8(4)
C11 C12 C13 C1 -4.4(4)
C11 C12 C13 C14 168.7(3)
C17 C12 C13 C1 176.8(2)
C17 C12 C13 C14 -10.0(4)
C11 C12 C17 C16 178.5(3)
C11 C12 C17 O3 0.3(4)
C12 C13 C14 C15 17.7(4)
C12 C13 C14 O1 -161.1(3)
C13 C1 C2 C3 -173.4(3)
C13 C1 C2 C10 51.8(4)
C13 C1 C6 C5 171.2(4)
C13 C12 C17 C16 -2.5(4)
C13 C12 C17 O3 179.2(3)
C13 C14 C15 C16 -13.2(4)
C13 C14 C15 O2 168.3(3)
C14 C15 C16 C17 0.4(4)
C14 C15 C16 C18 178.0(3)
C15 C16 C17 C12 7.6(4)
C15 C16 C17 O3 -174.3(3)
C15 C16 C18 C19 -70.0(4)
C15 C16 C18 C20 56.2(4)
C17 C12 C13 C1 176.7(2)
C17 C12 C13 C14 -10.1(4)
C17 C16 C18 C19 107.6(3)
C17 C16 C18 C20 -126.3(3)
C18 C16 C17 C12 -170.2(2)
C18 C16 C17 O3 8.0(4)
O1 C14 C15 C16 165.6(3)
O1 C14 C15 O2 -12.8(4)
O2 C15 C16 C17 178.7(3)
O2 C15 C16 C18 -3.8(5)

_cod_database_fobs_code 2242341
